data_7233375
loop_
_publ_author_name
'Shi, Taoda'
'Teng, Shenghan'
'Wei, Yajie'
'Guo, Xin'
'Hu, Wenhao'

_publ_section_title
;
 Synthesis of spiro[2,3-dihydrofuran-3,3&#x2032;-oxindole] derivatives via
 a multi-component cascade reaction of \a-diazo esters, water, isatins and
 malononitrile/ethyl cyanoacetate
;
_journal_issue 18
_journal_name_full 'Green Chemistry'
_journal_page_first 4936
_journal_paper_doi 10.1039/C9GC01751H
_journal_volume 21
_journal_year 2019
_chemical_formula_sum 'C15 H13 N3 O4'
_chemical_formula_weight 299.28
_space_group_IT_number 85
_space_group_name_Hall '-P 4a'
_space_group_name_H-M_alt 'P 4/n :2'
_symmetry_cell_setting tetragonal
_symmetry_space_group_name_Hall '-P 4a'
_symmetry_space_group_name_H-M 'P 4/n :2'
_atom_sites_solution_hydrogens geom
_atom_sites_solution_primary direct
_atom_sites_solution_secondary difmap
_audit_creation_method SHELXL-97
_audit_update_record
;
2016-06-27 deposited with the CCDC.    2019-08-12 downloaded from the CCDC.
;
_cell_angle_alpha 90.00
_cell_angle_beta 90.00
_cell_angle_gamma 90.00
_cell_formula_units_Z 8
_cell_length_a 19.7660(14)
_cell_length_b 19.7660(14)
_cell_length_c 7.7429(6)
_cell_measurement_temperature 296(2)
_cell_volume 3025.1(4)
_computing_structure_refinement 'SHELXL-97 (Sheldrick, 2008)'
_computing_structure_solution 'SHELXS-97 (Sheldrick, 2008)'
_diffrn_ambient_temperature 296(2)
_diffrn_measured_fraction_theta_full 0.999
_diffrn_measured_fraction_theta_max 0.999
_diffrn_radiation_monochromator graphite
_diffrn_radiation_source 'fine-focus sealed tube'
_diffrn_radiation_type MoK\a
_diffrn_radiation_wavelength 0.71073
_diffrn_reflns_av_R_equivalents 0.0207
_diffrn_reflns_av_sigmaI/netI 0.0124
_diffrn_reflns_limit_h_max 23
_diffrn_reflns_limit_h_min -22
_diffrn_reflns_limit_k_max 23
_diffrn_reflns_limit_k_min -23
_diffrn_reflns_limit_l_max 9
_diffrn_reflns_limit_l_min -9
_diffrn_reflns_number 33852
_diffrn_reflns_theta_full 25.01
_diffrn_reflns_theta_max 25.01
_diffrn_reflns_theta_min 2.06
_exptl_absorpt_coefficient_mu 0.098
_exptl_absorpt_correction_T_max 0.9657
_exptl_absorpt_correction_T_min 0.9546
_exptl_absorpt_correction_type multi-scan
_exptl_crystal_colour colorless
_exptl_crystal_density_diffrn 1.314
_exptl_crystal_density_method 'not measured'
_exptl_crystal_description block
_exptl_crystal_F_000 1248
_exptl_crystal_size_max 0.48
_exptl_crystal_size_mid 0.42
_exptl_crystal_size_min 0.36
_platon_squeeze_details
;
;
_refine_diff_density_max 0.194
_refine_diff_density_min -0.209
_refine_diff_density_rms 0.031
_refine_ls_extinction_method none
_refine_ls_goodness_of_fit_ref 1.036
_refine_ls_hydrogen_treatment constr
_refine_ls_matrix_type full
_refine_ls_number_parameters 199
_refine_ls_number_reflns 2673
_refine_ls_number_restraints 0
_refine_ls_restrained_S_all 1.036
_refine_ls_R_factor_all 0.0414
_refine_ls_R_factor_gt 0.0379
_refine_ls_shift/su_max 0.000
_refine_ls_shift/su_mean 0.000
_refine_ls_structure_factor_coef Fsqd
_refine_ls_weighting_details 'calc w=1/[\s^2^(Fo^2^)+(0.0467P)^2^+0.9894P] where P=(Fo^2^+2Fc^2^)/3'
_refine_ls_weighting_scheme calc
_refine_ls_wR_factor_gt 0.0976
_refine_ls_wR_factor_ref 0.1001
_reflns_number_gt 2412
_reflns_number_total 2673
_reflns_threshold_expression >2sigma(I)
_cod_data_source_file c9gc01751h2.cif
_cod_data_source_block z
_cod_depositor_comments 'Adding full bibliography for 7233375--7233376.cif.'
_cod_original_sg_symbol_H-M P4/n
_cod_database_code 7233375

loop_
_symmetry_equiv_pos_as_xyz
'x, y, z'
'-x+1/2, -y+1/2, z'
'-y+1/2, x, z'
'y, -x+1/2, z'
'-x, -y, -z'
'x-1/2, y-1/2, -z'
'y-1/2, -x, -z'
'-y, x-1/2, -z'

loop_
_atom_site_label
_atom_site_type_symbol
_atom_site_fract_x
_atom_site_fract_y
_atom_site_fract_z
_atom_site_U_iso_or_equiv
_atom_site_adp_type
_atom_site_occupancy
_atom_site_symmetry_multiplicity
_atom_site_calc_flag
_atom_site_refinement_flags
O1 O 0.68423(6) 0.40024(6) 0.2231(2) 0.0692(4) Uani 1 1 d .
O2 O 0.58770(5) 0.43021(5) 0.35704(16) 0.0548(3) Uani 1 1 d .
O3 O 0.54569(5) 0.35329(6) 0.01357(15) 0.0540(3) Uani 1 1 d .
O4 O 0.66404(5) 0.27017(5) 0.29992(15) 0.0508(3) Uani 1 1 d .
N1 N 0.47264(8) 0.14275(8) 0.1202(2) 0.0732(5) Uani 1 1 d .
N2 N 0.45145(6) 0.35503(6) 0.18581(18) 0.0488(3) Uani 1 1 d .
H2B H 0.4246 0.3768 0.1183 0.059 Uiso 1 1 calc R
N3 N 0.67244(6) 0.16653(6) 0.18264(19) 0.0548(4) Uani 1 1 d .
H3B H 0.7155 0.1705 0.1958 0.066 Uiso 1 1 calc R
H3C H 0.6559 0.1303 0.1378 0.066 Uiso 1 1 calc R
C1 C 0.37455(8) 0.34443(9) 0.4422(3) 0.0591(4) Uani 1 1 d .
H1A H 0.3388 0.3682 0.3930 0.071 Uiso 1 1 calc R
C2 C 0.37033(9) 0.31881(9) 0.6079(3) 0.0645(5) Uani 1 1 d .
H2A H 0.3308 0.3251 0.6709 0.077 Uiso 1 1 calc R
C3 C 0.42324(10) 0.28429(9) 0.6815(3) 0.0620(5) Uani 1 1 d .
H3A H 0.4195 0.2682 0.7940 0.074 Uiso 1 1 calc R
C4 C 0.48224(8) 0.27332(8) 0.5892(2) 0.0527(4) Uani 1 1 d .
H4A H 0.5181 0.2499 0.6389 0.063 Uiso 1 1 calc R
C5 C 0.48707(7) 0.29747(7) 0.4236(2) 0.0416(3) Uani 1 1 d .
C6 C 0.43391(7) 0.33341(7) 0.3525(2) 0.0448(4) Uani 1 1 d .
C7 C 0.51558(7) 0.33756(7) 0.1440(2) 0.0407(3) Uani 1 1 d .
C8 C 0.54376(7) 0.29338(6) 0.29310(19) 0.0385(3) Uani 1 1 d .
C9 C 0.56329(7) 0.22344(7) 0.2292(2) 0.0413(3) Uani 1 1 d .
C10 C 0.63171(7) 0.21623(7) 0.2315(2) 0.0420(3) Uani 1 1 d .
C11 C 0.61386(7) 0.31728(7) 0.3606(2) 0.0421(3) Uani 1 1 d .
H11A H 0.6133 0.3162 0.4871 0.051 Uiso 1 1 calc R
C12 C 0.63424(7) 0.38717(7) 0.3030(2) 0.0458(4) Uani 1 1 d .
C13 C 0.59417(10) 0.50142(8) 0.3113(3) 0.0753(6) Uani 1 1 d .
H13A H 0.6118 0.5267 0.4089 0.090 Uiso 1 1 calc R
H13B H 0.6255 0.5064 0.2157 0.090 Uiso 1 1 calc R
C14 C 0.52820(11) 0.52778(10) 0.2628(3) 0.0855(7) Uani 1 1 d .
H14A H 0.5323 0.5748 0.2334 0.128 Uiso 1 1 calc R
H14B H 0.4974 0.5228 0.3579 0.128 Uiso 1 1 calc R
H14C H 0.5113 0.5031 0.1651 0.128 Uiso 1 1 calc R
C15 C 0.51517(8) 0.17741(7) 0.1669(2) 0.0480(4) Uani 1 1 d .

loop_
_atom_site_aniso_label
_atom_site_aniso_U_11
_atom_site_aniso_U_22
_atom_site_aniso_U_33
_atom_site_aniso_U_23
_atom_site_aniso_U_13
_atom_site_aniso_U_12
O1 0.0445(6) 0.0510(7) 0.1123(11) -0.0134(7) 0.0161(7) -0.0082(5)
O2 0.0492(6) 0.0338(5) 0.0813(8) -0.0085(5) 0.0078(5) 0.0039(4)
O3 0.0423(6) 0.0599(7) 0.0598(7) 0.0096(5) 0.0036(5) 0.0044(5)
O4 0.0331(5) 0.0412(6) 0.0781(8) -0.0156(5) -0.0104(5) 0.0086(4)
N1 0.0572(9) 0.0589(9) 0.1034(13) -0.0209(9) 0.0105(9) -0.0229(7)
N2 0.0332(6) 0.0505(7) 0.0626(8) 0.0085(6) -0.0030(6) 0.0096(5)
N3 0.0432(7) 0.0421(7) 0.0791(10) -0.0131(6) -0.0049(6) 0.0124(5)
C1 0.0416(8) 0.0524(9) 0.0834(13) 0.0012(9) 0.0092(8) 0.0108(7)
C2 0.0558(10) 0.0550(10) 0.0827(13) -0.0013(9) 0.0254(9) 0.0035(8)
C3 0.0708(11) 0.0507(9) 0.0646(11) 0.0035(8) 0.0168(9) -0.0008(8)
C4 0.0547(9) 0.0398(8) 0.0636(10) 0.0042(7) 0.0020(8) 0.0047(7)
C5 0.0381(7) 0.0295(6) 0.0572(9) -0.0020(6) 0.0009(6) 0.0015(5)
C6 0.0368(7) 0.0362(7) 0.0614(10) -0.0010(6) 0.0021(7) 0.0028(6)
C7 0.0325(7) 0.0349(7) 0.0547(9) -0.0019(6) -0.0029(6) 0.0003(5)
C8 0.0326(7) 0.0303(6) 0.0526(8) -0.0033(6) -0.0023(6) 0.0022(5)
C9 0.0372(7) 0.0307(7) 0.0560(9) -0.0044(6) -0.0012(6) 0.0022(5)
C10 0.0414(7) 0.0318(7) 0.0528(8) -0.0020(6) -0.0049(6) 0.0052(6)
C11 0.0337(7) 0.0378(7) 0.0550(9) -0.0093(6) -0.0053(6) 0.0068(6)
C12 0.0338(7) 0.0396(8) 0.0639(10) -0.0148(7) -0.0051(7) -0.0016(6)
C13 0.0674(12) 0.0337(8) 0.1248(18) -0.0032(10) 0.0069(12) 0.0011(8)
C14 0.0790(14) 0.0550(11) 0.1223(19) 0.0173(12) -0.0172(13) 0.0042(10)
C15 0.0435(8) 0.0355(7) 0.0651(10) -0.0063(7) 0.0081(7) -0.0015(6)

loop_
_atom_type_symbol
_atom_type_description
_atom_type_scat_dispersion_real
_atom_type_scat_dispersion_imag
_atom_type_scat_source
C C 0.0033 0.0016 'International Tables Vol C Tables 4.2.6.8 and 6.1.1.4'
H H 0.0000 0.0000 'International Tables Vol C Tables 4.2.6.8 and 6.1.1.4'
N N 0.0061 0.0033 'International Tables Vol C Tables 4.2.6.8 and 6.1.1.4'
O O 0.0106 0.0060 'International Tables Vol C Tables 4.2.6.8 and 6.1.1.4'

loop_
_geom_angle_atom_site_label_1
_geom_angle_atom_site_label_2
_geom_angle_atom_site_label_3
_geom_angle
C12 O2 C13 118.95(13)
C10 O4 C11 108.21(10)
C7 N2 C6 111.96(12)
C7 N2 H2B 124.0
C6 N2 H2B 124.0
C10 N3 H3B 120.0
C10 N3 H3C 120.0
H3B N3 H3C 120.0
C6 C1 C2 117.43(16)
C6 C1 H1A 121.3
C2 C1 H1A 121.3
C3 C2 C1 121.46(16)
C3 C2 H2A 119.3
C1 C2 H2A 119.3
C2 C3 C4 120.33(17)
C2 C3 H3A 119.8
C4 C3 H3A 119.8
C5 C4 C3 119.11(16)
C5 C4 H4A 120.4
C3 C4 H4A 120.4
C4 C5 C6 119.90(14)
C4 C5 C8 131.17(13)
C6 C5 C8 108.92(13)
C1 C6 C5 121.74(16)
C1 C6 N2 128.67(15)
C5 C6 N2 109.59(12)
O3 C7 N2 126.41(14)
O3 C7 C8 126.01(12)
N2 C7 C8 107.58(12)
C5 C8 C9 117.07(11)
C5 C8 C7 101.62(11)
C9 C8 C7 111.19(12)
C5 C8 C11 114.83(12)
C9 C8 C11 99.18(10)
C7 C8 C11 113.53(11)
C10 C9 C15 127.67(13)
C10 C9 C8 110.13(12)
C15 C9 C8 122.04(12)
N3 C10 O4 114.17(12)
N3 C10 C9 132.70(14)
O4 C10 C9 113.12(12)
O4 C11 C12 108.20(12)
O4 C11 C8 107.94(10)
C12 C11 C8 114.68(12)
O4 C11 H11A 108.6
C12 C11 H11A 108.6
C8 C11 H11A 108.6
O1 C12 O2 126.94(14)
O1 C12 C11 124.97(13)
O2 C12 C11 108.09(13)
C14 C13 O2 109.29(16)
C14 C13 H13A 109.8
O2 C13 H13A 109.8
C14 C13 H13B 109.8
O2 C13 H13B 109.8
H13A C13 H13B 108.3
C13 C14 H14A 109.5
C13 C14 H14B 109.5
H14A C14 H14B 109.5
C13 C14 H14C 109.5
H14A C14 H14C 109.5
H14B C14 H14C 109.5
N1 C15 C9 175.39(17)

loop_
_geom_bond_atom_site_label_1
_geom_bond_atom_site_label_2
_geom_bond_distance
O1 C12 1.1939(19)
O2 C12 1.3211(17)
O2 C13 1.457(2)
O3 C7 1.2128(18)
O4 C10 1.3513(17)
O4 C11 1.4392(16)
N1 C15 1.143(2)
N2 C7 1.3530(18)
N2 C6 1.403(2)
N2 H2B 0.8600
N3 C10 1.3254(18)
N3 H3B 0.8600
N3 H3C 0.8600
C1 C6 1.381(2)
C1 C2 1.382(3)
C1 H1A 0.9300
C2 C3 1.373(3)
C2 H2A 0.9300
C3 C4 1.385(2)
C3 H3A 0.9300
C4 C5 1.371(2)
C4 H4A 0.9300
C5 C6 1.383(2)
C5 C8 1.511(2)
C7 C8 1.551(2)
C8 C9 1.5182(18)
C8 C11 1.5542(19)
C9 C10 1.360(2)
C9 C15 1.402(2)
C11 C12 1.506(2)
C11 H11A 0.9800
C13 C14 1.454(3)
C13 H13A 0.9700
C13 H13B 0.9700
C14 H14A 0.9600
C14 H14B 0.9600
C14 H14C 0.9600

loop_
_geom_torsion_atom_site_label_1
_geom_torsion_atom_site_label_2
_geom_torsion_atom_site_label_3
_geom_torsion_atom_site_label_4
_geom_torsion
C6 C1 C2 C3 0.6(3)
C1 C2 C3 C4 -1.1(3)
C2 C3 C4 C5 0.1(3)
C3 C4 C5 C6 1.3(2)
C3 C4 C5 C8 -179.85(15)
C2 C1 C6 C5 0.8(2)
C2 C1 C6 N2 -178.54(16)
C4 C5 C6 C1 -1.7(2)
C8 C5 C6 C1 179.15(14)
C4 C5 C6 N2 177.68(13)
C8 C5 C6 N2 -1.42(16)
C7 N2 C6 C1 176.78(16)
C7 N2 C6 C5 -2.59(17)
C6 N2 C7 O3 -174.89(14)
C6 N2 C7 C8 5.31(16)
C4 C5 C8 C9 64.0(2)
C6 C5 C8 C9 -117.08(14)
C4 C5 C8 C7 -174.74(15)
C6 C5 C8 C7 4.22(14)
C4 C5 C8 C11 -51.8(2)
C6 C5 C8 C11 127.20(13)
O3 C7 C8 C5 174.51(14)
N2 C7 C8 C5 -5.69(14)
O3 C7 C8 C9 -60.17(18)
N2 C7 C8 C9 119.62(13)
O3 C7 C8 C11 50.65(19)
N2 C7 C8 C11 -129.55(12)
C5 C8 C9 C10 -133.71(14)
C7 C8 C9 C10 110.14(14)
C11 C8 C9 C10 -9.63(16)
C5 C8 C9 C15 50.5(2)
C7 C8 C9 C15 -65.61(18)
C11 C8 C9 C15 174.62(15)
C11 O4 C10 N3 -175.08(14)
C11 O4 C10 C9 3.89(18)
C15 C9 C10 N3 -1.5(3)
C8 C9 C10 N3 -176.99(17)
C15 C9 C10 O4 179.74(15)
C8 C9 C10 O4 4.29(18)
C10 O4 C11 C12 -134.84(13)
C10 O4 C11 C8 -10.20(16)
C5 C8 C11 O4 137.29(12)
C9 C8 C11 O4 11.65(15)
C7 C8 C11 O4 -106.38(13)
C5 C8 C11 C12 -102.04(15)
C9 C8 C11 C12 132.32(13)
C7 C8 C11 C12 14.30(17)
C13 O2 C12 O1 3.0(3)
C13 O2 C12 C11 -177.42(15)
O4 C11 C12 O1 -1.1(2)
C8 C11 C12 O1 -121.62(17)
O4 C11 C12 O2 179.28(12)
C8 C11 C12 O2 58.75(17)
C12 O2 C13 C14 137.98(19)
C10 C9 C15 N1 175(2)
C8 C9 C15 N1 -10(3)

loop_
_platon_squeeze_void_nr
_platon_squeeze_void_average_x
_platon_squeeze_void_average_y
_platon_squeeze_void_average_z
_platon_squeeze_void_volume
_platon_squeeze_void_count_electrons
_platon_squeeze_void_content
1 0.250 0.250 0.060 138 30 ' '
2 0.750 0.750 -0.060 138 30 ' '
